data_4034306
loop_
_publ_author_name
'Tominaga, Masahide'
'Kunitomi, Nobuto'
'Ohara, Kazuaki'
'Kawahata, Masatoshi'
'Itoh, Tsutomu'
'Katagiri, Kosuke'
'Yamaguchi, Kentaro'

_publ_section_title
;
 Hollow and Solid Spheres Assembled from Functionalized Macrocycles
 Containing Adamantane.
;
_journal_issue 9
_journal_name_full 'The Journal of organic chemistry'
_journal_page_first 5109
_journal_page_last 5117
_journal_paper_doi 10.1021/acs.joc.9b00069
_journal_volume 84
_journal_year 2019
_chemical_formula_sum 'C92 H92 O28'
_chemical_formula_weight 1645.65
_space_group_crystal_system triclinic
_space_group_IT_number 2
_space_group_name_Hall '-P 1'
_space_group_name_H-M_alt 'P -1'
_atom_sites_solution_hydrogens geom
_audit_creation_method SHELXL-2018/3
_cell_angle_alpha 111.1780(19)
_cell_angle_beta 90.073(3)
_cell_angle_gamma 95.912(2)
_cell_formula_units_Z 1
_cell_length_a 10.6042(3)
_cell_length_b 12.9313(4)
_cell_length_c 16.1150(6)
_cell_measurement_reflns_used 5196
_cell_measurement_temperature 100(2)
_cell_measurement_theta_max 58.7634
_cell_measurement_theta_min 2.9433
_cell_volume 2047.82(12)
_computing_cell_refinement 'SAINT (Bruker AXS, 2015)'
_computing_data_collection 'APEX3 (Bruker AXS, 2015)'
_computing_data_reduction 'SAINT (Bruker AXS, 2015)'
_computing_molecular_graphics 'ORTEP-3 for Windows (Farrugia, 1997)'
_computing_publication_material 'SHELXLE (H\"ubschle et al., 2011)'
_computing_structure_refinement 'SHELXL-2018/3 (Sheldrick, 2018)'
_computing_structure_solution 'SHELXT 2014/5 (Sheldrick, 2014)'
_diffrn_ambient_temperature 100(2)
_diffrn_detector_area_resol_mean 10.24
_diffrn_measured_fraction_theta_full 0.950
_diffrn_measured_fraction_theta_max 0.950
_diffrn_measurement_device_type 'BrukerD8 goniometer'
_diffrn_measurement_method 'omega and phi scans'
_diffrn_radiation_type CuK\a
_diffrn_radiation_wavelength 1.54178
_diffrn_reflns_av_R_equivalents 0.0589
_diffrn_reflns_av_unetI/netI 0.0571
_diffrn_reflns_Laue_measured_fraction_full 0.950
_diffrn_reflns_Laue_measured_fraction_max 0.950
_diffrn_reflns_limit_h_max 11
_diffrn_reflns_limit_h_min -11
_diffrn_reflns_limit_k_max 14
_diffrn_reflns_limit_k_min -14
_diffrn_reflns_limit_l_max 17
_diffrn_reflns_limit_l_min -17
_diffrn_reflns_number 16888
_diffrn_reflns_point_group_measured_fraction_full 0.950
_diffrn_reflns_point_group_measured_fraction_max 0.950
_diffrn_reflns_theta_full 59.009
_diffrn_reflns_theta_max 59.009
_diffrn_reflns_theta_min 3.688
_diffrn_source 'rotating-anode X-ray tube'
_exptl_absorpt_coefficient_mu 0.822
_exptl_absorpt_correction_T_max 0.98
_exptl_absorpt_correction_T_min 0.85
_exptl_absorpt_correction_type multi-scan
_exptl_absorpt_process_details 'SADABS V2014/2 (Bruker AXS Inc.)'
_exptl_crystal_colour colourless
_exptl_crystal_density_diffrn 1.334
_exptl_crystal_description plate
_exptl_crystal_F_000 868
_exptl_crystal_size_max 0.120
_exptl_crystal_size_mid 0.030
_exptl_crystal_size_min 0.020
_refine_diff_density_max 0.677
_refine_diff_density_min -0.459
_refine_diff_density_rms 0.093
_refine_ls_extinction_method none
_refine_ls_goodness_of_fit_ref 1.053
_refine_ls_hydrogen_treatment constr
_refine_ls_matrix_type full
_refine_ls_number_parameters 545
_refine_ls_number_reflns 5611
_refine_ls_number_restraints 0
_refine_ls_restrained_S_all 1.053
_refine_ls_R_factor_all 0.1268
_refine_ls_R_factor_gt 0.0823
_refine_ls_shift/su_max 0.000
_refine_ls_shift/su_mean 0.000
_refine_ls_structure_factor_coef Fsqd
_refine_ls_weighting_details 'w=1/[\s^2^(Fo^2^)+(0.1915P)^2^+2.4254P] where P=(Fo^2^+2Fc^2^)/3'
_refine_ls_weighting_scheme calc
_refine_ls_wR_factor_gt 0.2370
_refine_ls_wR_factor_ref 0.3006
_reflns_Friedel_coverage 0.000
_reflns_number_gt 3707
_reflns_number_total 5611
_reflns_threshold_expression 'I > 2\s(I)'
_cod_data_source_file jo9b00069_si_004.cif
_cod_data_source_block 3a
_cod_database_code 4034306
_shelx_shelxl_version_number 2018/3
_shelx_space_group_comment
;
The symmetry employed for this shelxl refinement is uniquely defined
by the following loop, which should always be used as a source of
symmetry information in preference to the above space-group names.
They are only intended as comments.
;
_shelx_estimated_absorpt_t_min 0.908
_shelx_estimated_absorpt_t_max 0.984

loop_
_space_group_symop_operation_xyz
'x, y, z'
'-x, -y, -z'

loop_
_atom_site_label
_atom_site_type_symbol
_atom_site_fract_x
_atom_site_fract_y
_atom_site_fract_z
_atom_site_U_iso_or_equiv
_atom_site_adp_type
_atom_site_occupancy
_atom_site_site_symmetry_order
_atom_site_calc_flag
_atom_site_refinement_flags_posn
_atom_site_refinement_flags_adp
_atom_site_disorder_assembly
_atom_site_disorder_group
C1 C 1.0713(5) 0.1683(4) 0.1849(3) 0.0341(13) Uani 1 1 d . . . .
C2 C 1.0285(5) 0.1834(5) 0.2806(3) 0.0328(12) Uani 1 1 d . . . .
H2A H 1.009166 0.261180 0.311133 0.039 Uiso 1 1 calc R U . .
H2B H 0.949837 0.133224 0.276577 0.039 Uiso 1 1 calc R U . .
C3 C 1.1309(5) 0.1578(5) 0.3359(3) 0.0330(12) Uani 1 1 d . . . .
C4 C 1.1612(5) 0.0364(5) 0.2868(4) 0.0391(14) Uani 1 1 d . . . .
H4A H 1.227611 0.018894 0.321367 0.047 Uiso 1 1 calc R U . .
H4B H 1.084157 -0.015999 0.281892 0.047 Uiso 1 1 calc R U . .
C5 C 1.2077(5) 0.0220(5) 0.1927(4) 0.0449(15) Uani 1 1 d . . . .
H5 H 1.228028 -0.056234 0.161770 0.054 Uiso 1 1 calc R U . .
C6 C 1.1036(5) 0.0466(5) 0.1393(3) 0.0392(14) Uani 1 1 d . . . .
H6A H 1.026573 -0.005850 0.134211 0.047 Uiso 1 1 calc R U . .
H6B H 1.132070 0.035335 0.078462 0.047 Uiso 1 1 calc R U . .
C7 C 1.2510(5) 0.2378(5) 0.3409(4) 0.0421(14) Uani 1 1 d . . . .
H7A H 1.232614 0.315810 0.371468 0.051 Uiso 1 1 calc R U . .
H7B H 1.318880 0.223193 0.376188 0.051 Uiso 1 1 calc R U . .
C8 C 1.2965(5) 0.2225(6) 0.2480(4) 0.0480(16) Uani 1 1 d . . . .
H8 H 1.374384 0.275303 0.252811 0.058 Uiso 1 1 calc R U . .
C9 C 1.1914(5) 0.2472(5) 0.1937(4) 0.0439(15) Uani 1 1 d . . . .
H9A H 1.172588 0.325189 0.223529 0.053 Uiso 1 1 calc R U . .
H9B H 1.221470 0.238709 0.133661 0.053 Uiso 1 1 calc R U . .
C10 C 1.3269(6) 0.1035(6) 0.2012(4) 0.0590(19) Uani 1 1 d . . . .
H10A H 1.394621 0.087411 0.235647 0.071 Uiso 1 1 calc R U . .
H10B H 1.357978 0.094179 0.141291 0.071 Uiso 1 1 calc R U . .
C11 C 0.9589(5) 0.1897(5) 0.1356(3) 0.0345(13) Uani 1 1 d . . . .
C12 C 0.9583(6) 0.2904(5) 0.1215(4) 0.0426(14) Uani 1 1 d . . . .
H12 H 1.030988 0.344063 0.137804 0.051 Uiso 1 1 calc R U . .
C13 C 0.8503(6) 0.3112(5) 0.0832(4) 0.0412(14) Uani 1 1 d . . . .
C14 C 0.7453(5) 0.2311(5) 0.0565(3) 0.0347(13) Uani 1 1 d . . . .
C15 C 0.7455(5) 0.1344(4) 0.0741(3) 0.0335(12) Uani 1 1 d . . . .
C16 C 0.8511(5) 0.1138(4) 0.1118(3) 0.0350(13) Uani 1 1 d . . . .
H16 H 0.850351 0.045777 0.121820 0.042 Uiso 1 1 calc R U . .
C17 C 0.9264(6) 0.5027(5) 0.1116(4) 0.0504(16) Uani 1 1 d . . . .
H17A H 1.004809 0.497265 0.077704 0.060 Uiso 1 1 calc R U A 1
H17B H 0.948594 0.507988 0.172807 0.060 Uiso 1 1 calc R U A 1
C18 C 0.8633(7) 0.6033(6) 0.1137(4) 0.0524(16) Uani 1 1 d . . . .
C19 C 0.8900(9) 0.7715(6) 0.0905(6) 0.085(3) Uani 1 1 d . . . .
H19A H 0.955482 0.818461 0.073425 0.127 Uiso 1 1 calc R U B 1
H19B H 0.867441 0.810747 0.152024 0.127 Uiso 1 1 calc R U B 1
H19C H 0.814639 0.755438 0.050734 0.127 Uiso 1 1 calc R U B 1
C20 C 0.5603(5) 0.3224(4) 0.0613(3) 0.0320(12) Uani 1 1 d . . . .
C21 C 0.4771(5) 0.3578(4) 0.0137(4) 0.0368(13) Uani 1 1 d . . . .
H21 H 0.477172 0.330495 -0.049548 0.044 Uiso 1 1 calc R U . .
C22 C 0.3941(5) 0.4326(5) 0.0579(3) 0.0371(13) Uani 1 1 d . . . .
H22 H 0.336115 0.455261 0.024638 0.044 Uiso 1 1 calc R U . .
C23 C 0.3937(5) 0.4755(5) 0.1504(3) 0.0340(13) Uani 1 1 d . . . .
C24 C 0.4775(5) 0.4387(5) 0.1968(3) 0.0370(13) Uani 1 1 d . . . .
H24 H 0.477954 0.465976 0.260017 0.044 Uiso 1 1 calc R U . .
C25 C 0.5611(5) 0.3626(5) 0.1527(3) 0.0378(13) Uani 1 1 d . . . .
H25 H 0.618314 0.338646 0.185607 0.045 Uiso 1 1 calc R U . .
C26 C 0.6247(6) -0.0379(5) 0.0646(4) 0.0462(15) Uani 1 1 d . . . .
H26A H 0.699395 -0.076305 0.038733 0.055 Uiso 1 1 calc R U C 1
H26B H 0.548321 -0.084863 0.030836 0.055 Uiso 1 1 calc R U C 1
C27 C 0.6176(6) -0.0309(6) 0.1587(5) 0.0538(17) Uani 1 1 d . . . .
C28 C 0.5726(11) -0.1450(8) 0.2446(5) 0.103(3) Uani 1 1 d . . . .
H28A H 0.525311 -0.216813 0.238133 0.154 Uiso 1 1 calc R U D 1
H28B H 0.529523 -0.084268 0.285469 0.154 Uiso 1 1 calc R U D 1
H28C H 0.658732 -0.141380 0.268350 0.154 Uiso 1 1 calc R U D 1
C29 C 1.0811(5) 0.1714(5) 0.4282(4) 0.0343(13) Uani 1 1 d . . . .
C30 C 0.9685(5) 0.1072(5) 0.4344(3) 0.0327(12) Uani 1 1 d . . . .
H30 H 0.925334 0.054885 0.382014 0.039 Uiso 1 1 calc R U . .
C31 C 0.9209(5) 0.1205(5) 0.5170(4) 0.0364(14) Uani 1 1 d . . . .
C32 C 0.9822(5) 0.1952(5) 0.5938(3) 0.0388(14) Uani 1 1 d . . . .
C33 C 1.0924(5) 0.2603(5) 0.5876(4) 0.0384(14) Uani 1 1 d . . . .
C34 C 1.1410(5) 0.2485(5) 0.5050(4) 0.0368(13) Uani 1 1 d . . . .
H34 H 1.215747 0.293703 0.501398 0.044 Uiso 1 1 calc R U . .
C35 C 0.7455(5) -0.0168(5) 0.4569(4) 0.0419(14) Uani 1 1 d . . . .
H35A H 0.802081 -0.073310 0.424806 0.050 Uiso 1 1 calc R U E 1
H35B H 0.716730 0.018079 0.415715 0.050 Uiso 1 1 calc R U E 1
C36 C 0.6333(5) -0.0706(5) 0.4892(4) 0.0426(14) Uani 1 1 d . . . .
C37 C 0.4707(7) -0.2220(7) 0.4352(6) 0.075(2) Uani 1 1 d . . . .
H37A H 0.451736 -0.292818 0.384946 0.113 Uiso 1 1 calc R U F 1
H37B H 0.401857 -0.175425 0.439653 0.113 Uiso 1 1 calc R U F 1
H37C H 0.478674 -0.236747 0.490400 0.113 Uiso 1 1 calc R U F 1
C38 C 0.8580(5) 0.2845(5) 0.7147(3) 0.0350(13) Uani 1 1 d . . . .
C39 C 0.8066(5) 0.2841(5) 0.7936(4) 0.0383(13) Uani 1 1 d . . . .
H39 H 0.826930 0.230455 0.817654 0.046 Uiso 1 1 calc R U . .
C40 C 0.7260(5) 0.3616(5) 0.8373(4) 0.0413(14) Uani 1 1 d . . . .
H40 H 0.691332 0.361029 0.891431 0.050 Uiso 1 1 calc R U . .
C41 C 0.6944(5) 0.4414(5) 0.8027(3) 0.0365(13) Uani 1 1 d . . . .
C42 C 0.7469(5) 0.4377(5) 0.7222(3) 0.0388(13) Uani 1 1 d . . . .
H42 H 0.725365 0.489597 0.696665 0.047 Uiso 1 1 calc R U . .
C43 C 0.8292(5) 0.3609(5) 0.6785(3) 0.0368(13) Uani 1 1 d . . . .
H43 H 0.864958 0.360963 0.624552 0.044 Uiso 1 1 calc R U . .
C44 C 1.2511(6) 0.4070(5) 0.6688(4) 0.0481(15) Uani 1 1 d . . . .
H44A H 1.310919 0.368364 0.623919 0.058 Uiso 1 1 calc R U G 1
H44B H 1.295646 0.435443 0.728016 0.058 Uiso 1 1 calc R U G 1
C45 C 1.2091(8) 0.5025(6) 0.6480(5) 0.0645(19) Uani 1 1 d . . . .
C46 C 1.2862(11) 0.6776(8) 0.6372(7) 0.107(3) Uani 1 1 d . . H 1
H46A H 1.366551 0.719404 0.632211 0.160 Uiso 1 1 calc R U H 1
H46B H 1.245872 0.720058 0.691856 0.160 Uiso 1 1 calc R U H 1
H46C H 1.229843 0.665742 0.585575 0.160 Uiso 1 1 calc R U H 1
O1 O 0.8362(4) 0.4084(3) 0.0691(3) 0.0537(11) Uani 1 1 d . . I 1
O2 O 0.7571(5) 0.6201(4) 0.1393(3) 0.0603(12) Uani 1 1 d . . J 1
O3 O 0.9377(5) 0.6685(4) 0.0835(3) 0.0669(13) Uani 1 1 d . . K 1
O4 O 0.6413(3) 0.2478(3) 0.0118(2) 0.0366(9) Uani 1 1 d . . L 1
O5 O 0.6337(4) 0.0653(3) 0.0519(3) 0.0515(11) Uani 1 1 d . . M 1
O6 O 0.6420(4) 0.0489(5) 0.2243(3) 0.0734(15) Uani 1 1 d . . N 1
O7 O 0.5791(7) -0.1336(4) 0.1575(3) 0.0882(18) Uani 1 1 d . . O 1
O8 O 0.8096(3) 0.0638(3) 0.5313(2) 0.0392(10) Uani 1 1 d . . P 1
O9 O 0.5887(4) -0.0389(4) 0.5596(3) 0.0545(12) Uani 1 1 d . . Q 1
O10 O 0.5888(4) -0.1644(4) 0.4213(3) 0.0550(12) Uani 1 1 d . . R 1
O11 O 0.9383(3) 0.2029(3) 0.6763(2) 0.0375(9) Uani 1 1 d . . S 1
O12 O 1.1453(4) 0.3312(4) 0.6682(2) 0.0513(11) Uani 1 1 d . . T 1
O13 O 1.1020(6) 0.5234(5) 0.6416(5) 0.100(2) Uani 1 1 d . . U 1
O14 O 1.3113(5) 0.5675(4) 0.6401(4) 0.0771(15) Uani 1 1 d . . H 1

loop_
_atom_site_aniso_label
_atom_site_aniso_U_11
_atom_site_aniso_U_22
_atom_site_aniso_U_33
_atom_site_aniso_U_23
_atom_site_aniso_U_13
_atom_site_aniso_U_12
C1 0.033(3) 0.041(3) 0.036(3) 0.022(3) 0.002(2) 0.006(3)
C2 0.030(3) 0.038(3) 0.034(3) 0.017(2) -0.001(2) 0.005(2)
C3 0.027(3) 0.042(3) 0.033(3) 0.018(3) 0.000(2) 0.000(2)
C4 0.037(3) 0.049(4) 0.039(3) 0.022(3) 0.005(2) 0.017(3)
C5 0.044(3) 0.063(4) 0.038(3) 0.025(3) 0.012(3) 0.028(3)
C6 0.041(3) 0.049(4) 0.032(3) 0.017(3) 0.005(2) 0.013(3)
C7 0.027(3) 0.062(4) 0.044(3) 0.027(3) -0.003(2) 0.003(3)
C8 0.025(3) 0.079(5) 0.051(4) 0.040(4) -0.002(3) -0.005(3)
C9 0.033(3) 0.061(4) 0.046(3) 0.031(3) 0.003(3) 0.001(3)
C10 0.041(4) 0.104(6) 0.052(4) 0.046(4) 0.018(3) 0.032(4)
C11 0.038(3) 0.041(3) 0.031(3) 0.018(3) 0.006(2) 0.013(3)
C12 0.043(3) 0.040(3) 0.049(3) 0.023(3) -0.003(3) -0.002(3)
C13 0.048(4) 0.041(3) 0.043(3) 0.024(3) -0.002(3) 0.006(3)
C14 0.037(3) 0.038(3) 0.031(3) 0.013(2) -0.002(2) 0.011(3)
C15 0.030(3) 0.030(3) 0.037(3) 0.008(2) -0.004(2) 0.005(3)
C16 0.035(3) 0.028(3) 0.042(3) 0.013(3) -0.006(2) 0.003(3)
C17 0.062(4) 0.044(4) 0.048(4) 0.021(3) -0.007(3) 0.002(3)
C18 0.064(4) 0.059(4) 0.042(4) 0.027(3) -0.004(3) 0.009(4)
C19 0.124(7) 0.039(4) 0.097(6) 0.032(4) 0.009(5) 0.012(5)
C20 0.033(3) 0.030(3) 0.036(3) 0.016(2) 0.001(2) 0.004(2)
C21 0.043(3) 0.035(3) 0.031(3) 0.010(3) -0.001(2) 0.006(3)
C22 0.045(3) 0.041(3) 0.032(3) 0.020(3) -0.001(2) 0.011(3)
C23 0.033(3) 0.039(3) 0.035(3) 0.020(3) 0.002(2) 0.002(3)
C24 0.035(3) 0.046(3) 0.028(3) 0.012(3) -0.002(2) 0.005(3)
C25 0.040(3) 0.042(3) 0.034(3) 0.018(3) -0.006(2) 0.005(3)
C26 0.041(3) 0.039(3) 0.060(4) 0.020(3) -0.017(3) 0.001(3)
C27 0.041(4) 0.054(4) 0.066(5) 0.018(4) -0.003(3) 0.012(3)
C28 0.174(10) 0.077(6) 0.052(5) 0.025(4) -0.018(5) -0.008(6)
C29 0.029(3) 0.043(3) 0.038(3) 0.021(3) 0.003(2) 0.010(3)
C30 0.027(3) 0.041(3) 0.034(3) 0.018(3) 0.001(2) 0.007(2)
C31 0.035(3) 0.046(3) 0.040(3) 0.025(3) 0.010(3) 0.021(3)
C32 0.043(3) 0.049(4) 0.030(3) 0.017(3) 0.006(3) 0.017(3)
C33 0.035(3) 0.048(4) 0.036(3) 0.018(3) -0.001(2) 0.013(3)
C34 0.030(3) 0.046(3) 0.039(3) 0.022(3) 0.000(2) 0.004(3)
C35 0.043(3) 0.051(4) 0.039(3) 0.022(3) 0.007(3) 0.019(3)
C36 0.040(3) 0.045(4) 0.049(4) 0.021(3) 0.002(3) 0.015(3)
C37 0.051(4) 0.077(5) 0.106(6) 0.042(5) 0.015(4) 0.011(4)
C38 0.028(3) 0.036(3) 0.036(3) 0.010(3) -0.005(2) -0.004(3)
C39 0.037(3) 0.044(3) 0.040(3) 0.023(3) 0.005(3) 0.007(3)
C40 0.048(3) 0.051(4) 0.033(3) 0.024(3) 0.010(3) 0.013(3)
C41 0.035(3) 0.044(3) 0.033(3) 0.015(3) 0.000(2) 0.009(3)
C42 0.046(3) 0.041(3) 0.033(3) 0.016(3) -0.001(3) 0.007(3)
C43 0.036(3) 0.047(3) 0.032(3) 0.019(3) 0.004(2) 0.009(3)
C44 0.048(4) 0.053(4) 0.040(3) 0.014(3) -0.002(3) -0.005(3)
C45 0.074(5) 0.046(4) 0.067(5) 0.016(4) -0.001(4) -0.003(4)
C46 0.140(9) 0.085(7) 0.114(8) 0.053(6) 0.017(7) 0.030(6)
O1 0.061(3) 0.041(2) 0.068(3) 0.032(2) -0.018(2) -0.002(2)
O2 0.062(3) 0.068(3) 0.057(3) 0.030(2) 0.001(2) 0.011(3)
O3 0.084(3) 0.051(3) 0.076(3) 0.034(3) 0.004(3) 0.009(3)
O4 0.043(2) 0.038(2) 0.0293(19) 0.0113(17) -0.0058(16) 0.0109(18)
O5 0.045(2) 0.041(2) 0.075(3) 0.029(2) -0.023(2) 0.002(2)
O6 0.053(3) 0.074(4) 0.069(3) 0.003(3) 0.014(3) -0.010(3)
O7 0.152(6) 0.054(3) 0.055(3) 0.022(3) -0.023(3) -0.007(3)
O8 0.036(2) 0.052(2) 0.036(2) 0.0222(19) 0.0066(17) 0.0082(19)
O9 0.042(2) 0.075(3) 0.058(3) 0.037(3) 0.008(2) 0.009(2)
O10 0.035(2) 0.058(3) 0.075(3) 0.028(3) 0.010(2) 0.008(2)
O11 0.032(2) 0.050(2) 0.037(2) 0.0219(19) 0.0074(16) 0.0117(18)
O12 0.050(2) 0.062(3) 0.035(2) 0.012(2) -0.0030(19) -0.006(2)
O13 0.071(4) 0.080(4) 0.160(6) 0.051(4) -0.004(4) 0.025(3)
O14 0.085(4) 0.078(4) 0.084(4) 0.049(3) -0.002(3) 0.004(3)

loop_
_atom_type_symbol
_atom_type_description
_atom_type_scat_dispersion_real
_atom_type_scat_dispersion_imag
_atom_type_scat_source
C C 0.0181 0.0091 'International Tables Vol C Tables 4.2.6.8 and 6.1.1.4'
H H 0.0000 0.0000 'International Tables Vol C Tables 4.2.6.8 and 6.1.1.4'
O O 0.0492 0.0322 'International Tables Vol C Tables 4.2.6.8 and 6.1.1.4'

loop_
_geom_angle_atom_site_label_1
_geom_angle_atom_site_label_2
_geom_angle_atom_site_label_3
_geom_angle
_geom_angle_site_symmetry_3
C9 C1 C11 114.8(4) .
C9 C1 C6 108.5(4) .
C11 C1 C6 110.7(4) .
C9 C1 C2 107.7(4) .
C11 C1 C2 106.7(4) .
C6 C1 C2 108.1(4) .
C3 C2 C1 112.0(4) .
C29 C3 C7 112.4(4) .
C29 C3 C2 109.2(4) .
C7 C3 C2 107.6(4) .
C29 C3 C4 110.1(4) .
C7 C3 C4 108.7(4) .
C2 C3 C4 108.7(4) .
C5 C4 C3 110.1(4) .
C6 C5 C10 109.7(5) .
C6 C5 C4 109.3(4) .
C10 C5 C4 109.2(5) .
C5 C6 C1 110.8(5) .
C8 C7 C3 110.7(5) .
C10 C8 C7 109.9(5) .
C10 C8 C9 109.4(5) .
C7 C8 C9 109.4(4) .
C1 C9 C8 110.8(5) .
C8 C10 C5 109.8(4) .
C16 C11 C12 118.7(5) .
C16 C11 C1 120.1(5) .
C12 C11 C1 121.0(5) .
C13 C12 C11 119.6(5) .
O1 C13 C14 114.6(5) .
O1 C13 C12 125.1(5) .
C14 C13 C12 120.3(5) .
C15 C14 C13 119.3(5) .
C15 C14 O4 120.2(5) .
C13 C14 O4 120.5(5) .
C16 C15 O5 124.9(5) .
C16 C15 C14 120.4(5) .
O5 C15 C14 114.7(4) .
C15 C16 C11 121.6(5) .
O1 C17 C18 105.9(5) .
O2 C18 O3 124.9(6) .
O2 C18 C17 123.8(6) .
O3 C18 C17 111.3(6) .
C25 C20 C21 120.0(5) .
C25 C20 O4 123.6(4) .
C21 C20 O4 116.4(4) .
C22 C21 C20 120.0(5) .
C21 C22 C23 121.2(5) .
C24 C23 C22 117.8(5) .
C24 C23 C41 121.6(5) 2_666
C22 C23 C41 120.6(5) 2_666
C23 C24 C25 121.3(5) .
C20 C25 C24 119.6(5) .
O5 C26 C27 115.6(5) .
O6 C27 O7 124.6(7) .
O6 C27 C26 127.8(7) .
O7 C27 C26 107.6(6) .
C34 C29 C30 119.2(5) .
C34 C29 C3 121.6(5) .
C30 C29 C3 119.1(5) .
C31 C30 C29 119.8(5) .
C32 C31 C30 121.2(5) .
C32 C31 O8 113.9(5) .
C30 C31 O8 125.0(5) .
C31 C32 O11 120.7(5) .
C31 C32 C33 119.1(5) .
O11 C32 C33 120.2(5) .
O12 C33 C34 125.6(5) .
O12 C33 C32 113.9(5) .
C34 C33 C32 120.5(5) .
C29 C34 C33 120.3(5) .
O8 C35 C36 107.4(5) .
O9 C36 O10 124.5(6) .
O9 C36 C35 128.2(6) .
O10 C36 C35 107.4(5) .
C43 C38 C39 121.0(5) .
C43 C38 O11 123.8(5) .
C39 C38 O11 115.3(5) .
C40 C39 C38 120.0(5) .
C39 C40 C41 120.9(5) .
C42 C41 C40 117.3(5) .
C42 C41 C23 121.9(5) 2_666
C40 C41 C23 120.8(5) 2_666
C43 C42 C41 122.1(5) .
C38 C43 C42 118.8(5) .
O12 C44 C45 110.1(5) .
O13 C45 O14 123.0(7) .
O13 C45 C44 127.7(7) .
O14 C45 C44 109.2(7) .
C13 O1 C17 117.9(4) .
C18 O3 C19 115.2(6) .
C20 O4 C14 117.8(4) .
C15 O5 C26 119.4(4) .
C27 O7 C28 115.8(6) .
C31 O8 C35 117.1(4) .
C36 O10 C37 116.1(5) .
C32 O11 C38 116.4(4) .
C33 O12 C44 118.2(4) .
C45 O14 C46 115.5(7) .

loop_
_geom_bond_atom_site_label_1
_geom_bond_atom_site_label_2
_geom_bond_distance
_geom_bond_site_symmetry_2
C1 C9 1.520(8) .
C1 C11 1.533(7) .
C1 C6 1.552(8) .
C1 C2 1.557(7) .
C2 C3 1.539(7) .
C3 C29 1.535(7) .
C3 C7 1.538(8) .
C3 C4 1.549(8) .
C4 C5 1.548(7) .
C5 C6 1.526(7) .
C5 C10 1.532(9) .
C7 C8 1.524(8) .
C8 C10 1.518(10) .
C8 C9 1.543(8) .
C11 C16 1.383(8) .
C11 C12 1.401(7) .
C12 C13 1.395(8) .
C13 O1 1.378(6) .
C13 C14 1.392(8) .
C14 C15 1.380(7) .
C14 O4 1.393(6) .
C15 C16 1.367(7) .
C15 O5 1.372(7) .
C17 O1 1.423(7) .
C17 C18 1.512(9) .
C18 O2 1.213(8) .
C18 O3 1.316(8) .
C19 O3 1.440(8) .
C20 C25 1.374(7) .
C20 C21 1.383(7) .
C20 O4 1.385(6) .
C21 C22 1.378(7) .
C22 C23 1.390(7) .
C23 C24 1.385(7) .
C23 C41 1.490(7) 2_666
C24 C25 1.391(7) .
C26 O5 1.415(7) .
C26 C27 1.489(9) .
C27 O6 1.185(8) .
C27 O7 1.342(8) .
C28 O7 1.463(9) .
C29 C34 1.380(8) .
C29 C30 1.408(8) .
C30 C31 1.381(7) .
C31 C32 1.376(8) .
C31 O8 1.389(7) .
C32 O11 1.382(6) .
C32 C33 1.394(8) .
C33 O12 1.370(7) .
C33 C34 1.390(7) .
C35 O8 1.391(7) .
C35 C36 1.505(8) .
C36 O9 1.177(7) .
C36 O10 1.346(7) .
C37 O10 1.451(8) .
C38 C43 1.374(7) .
C38 C39 1.386(7) .
C38 O11 1.392(6) .
C39 C40 1.377(8) .
C40 C41 1.405(7) .
C41 C42 1.399(7) .
C42 C43 1.385(7) .
C44 O12 1.409(7) .
C44 C45 1.499(10) .
C45 O13 1.207(9) .
C45 O14 1.336(9) .
C46 O14 1.493(10) .

loop_
_geom_torsion_atom_site_label_1
_geom_torsion_atom_site_label_2
_geom_torsion_atom_site_label_3
_geom_torsion_atom_site_label_4
_geom_torsion
_geom_torsion_site_symmetry_1
_geom_torsion_site_symmetry_4
C9 C1 C2 C3 -59.3(6) . .
C11 C1 C2 C3 176.9(4) . .
C6 C1 C2 C3 57.7(6) . .
C1 C2 C3 C29 -178.5(4) . .
C1 C2 C3 C7 59.2(6) . .
C1 C2 C3 C4 -58.3(6) . .
C29 C3 C4 C5 178.4(4) . .
C7 C3 C4 C5 -58.1(6) . .
C2 C3 C4 C5 58.8(6) . .
C3 C4 C5 C6 -60.6(6) . .
C3 C4 C5 C10 59.3(6) . .
C10 C5 C6 C1 -58.8(6) . .
C4 C5 C6 C1 60.8(6) . .
C9 C1 C6 C5 58.0(6) . .
C11 C1 C6 C5 -175.1(4) . .
C2 C1 C6 C5 -58.5(6) . .
C29 C3 C7 C8 -179.4(4) . .
C2 C3 C7 C8 -59.1(6) . .
C4 C3 C7 C8 58.4(6) . .
C3 C7 C8 C10 -60.0(6) . .
C3 C7 C8 C9 60.1(6) . .
C11 C1 C9 C8 177.2(4) . .
C6 C1 C9 C8 -58.3(6) . .
C2 C1 C9 C8 58.5(6) . .
C10 C8 C9 C1 60.2(6) . .
C7 C8 C9 C1 -60.2(7) . .
C7 C8 C10 C5 60.5(6) . .
C9 C8 C10 C5 -59.7(6) . .
C6 C5 C10 C8 59.6(6) . .
C4 C5 C10 C8 -60.1(6) . .
C9 C1 C11 C16 170.3(5) . .
C6 C1 C11 C16 47.0(6) . .
C2 C1 C11 C16 -70.4(6) . .
C9 C1 C11 C12 -15.7(7) . .
C6 C1 C11 C12 -139.1(5) . .
C2 C1 C11 C12 103.5(5) . .
C16 C11 C12 C13 -0.6(8) . .
C1 C11 C12 C13 -174.6(5) . .
C11 C12 C13 O1 177.3(5) . .
C11 C12 C13 C14 -2.2(8) . .
O1 C13 C14 C15 -174.8(5) . .
C12 C13 C14 C15 4.7(8) . .
O1 C13 C14 O4 5.6(7) . .
C12 C13 C14 O4 -174.8(5) . .
C13 C14 C15 C16 -4.6(8) . .
O4 C14 C15 C16 175.0(5) . .
C13 C14 C15 O5 174.8(5) . .
O4 C14 C15 O5 -5.7(7) . .
O5 C15 C16 C11 -177.4(5) . .
C14 C15 C16 C11 1.9(8) . .
C12 C11 C16 C15 0.7(8) . .
C1 C11 C16 C15 174.8(5) . .
O1 C17 C18 O2 49.0(8) . .
O1 C17 C18 O3 -130.4(5) . .
C25 C20 C21 C22 -0.6(8) . .
O4 C20 C21 C22 -179.5(5) . .
C20 C21 C22 C23 1.3(8) . .
C21 C22 C23 C24 -1.5(8) . .
C21 C22 C23 C41 178.4(5) . 2_666
C22 C23 C24 C25 1.0(8) . .
C41 C23 C24 C25 -178.9(5) 2_666 .
C21 C20 C25 C24 0.2(8) . .
O4 C20 C25 C24 179.0(5) . .
C23 C24 C25 C20 -0.4(9) . .
O5 C26 C27 O6 -15.4(9) . .
O5 C26 C27 O7 165.3(5) . .
C7 C3 C29 C34 0.3(7) . .
C2 C3 C29 C34 -119.1(5) . .
C4 C3 C29 C34 121.6(5) . .
C7 C3 C29 C30 177.4(4) . .
C2 C3 C29 C30 58.0(6) . .
C4 C3 C29 C30 -61.3(6) . .
C34 C29 C30 C31 -1.3(7) . .
C3 C29 C30 C31 -178.4(4) . .
C29 C30 C31 C32 -0.5(7) . .
C29 C30 C31 O8 178.5(4) . .
C30 C31 C32 O11 -175.9(4) . .
O8 C31 C32 O11 5.0(7) . .
C30 C31 C32 C33 1.7(8) . .
O8 C31 C32 C33 -177.4(4) . .
C31 C32 C33 O12 -179.8(5) . .
O11 C32 C33 O12 -2.3(7) . .
C31 C32 C33 C34 -1.2(8) . .
O11 C32 C33 C34 176.4(4) . .
C30 C29 C34 C33 1.7(7) . .
C3 C29 C34 C33 178.8(5) . .
O12 C33 C34 C29 178.0(5) . .
C32 C33 C34 C29 -0.5(8) . .
O8 C35 C36 O9 14.8(8) . .
O8 C35 C36 O10 -166.0(4) . .
C43 C38 C39 C40 -0.5(8) . .
O11 C38 C39 C40 179.9(5) . .
C38 C39 C40 C41 0.2(9) . .
C39 C40 C41 C42 0.8(9) . .
C39 C40 C41 C23 179.4(5) . 2_666
C40 C41 C42 C43 -1.5(9) . .
C23 C41 C42 C43 179.8(5) 2_666 .
C39 C38 C43 C42 -0.3(8) . .
O11 C38 C43 C42 179.3(5) . .
C41 C42 C43 C38 1.3(9) . .
O12 C44 C45 O13 8.4(11) . .
O12 C44 C45 O14 -173.9(5) . .
C14 C13 O1 C17 166.5(5) . .
C12 C13 O1 C17 -13.0(8) . .
C18 C17 O1 C13 -159.4(5) . .
O2 C18 O3 C19 6.0(10) . .
C17 C18 O3 C19 -174.6(6) . .
C25 C20 O4 C14 -13.9(7) . .
C21 C20 O4 C14 164.9(5) . .
C15 C14 O4 C20 105.2(5) . .
C13 C14 O4 C20 -75.3(6) . .
C16 C15 O5 C26 -2.6(8) . .
C14 C15 O5 C26 178.0(5) . .
C27 C26 O5 C15 73.3(7) . .
O6 C27 O7 C28 -2.3(11) . .
C26 C27 O7 C28 176.9(7) . .
C32 C31 O8 C35 -177.2(4) . .
C30 C31 O8 C35 3.8(7) . .
C36 C35 O8 C31 176.9(4) . .
O9 C36 O10 C37 6.4(8) . .
C35 C36 O10 C37 -172.8(5) . .
C31 C32 O11 C38 -94.8(6) . .
C33 C32 O11 C38 87.7(6) . .
C43 C38 O11 C32 -5.0(7) . .
C39 C38 O11 C32 174.6(5) . .
C34 C33 O12 C44 6.5(8) . .
C32 C33 O12 C44 -174.9(5) . .
C45 C44 O12 C33 77.0(6) . .
O13 C45 O14 C46 9.4(11) . .
C44 C45 O14 C46 -168.5(6) . .
